data_7232312
loop_
_publ_author_name
'Thakur, Snehasish'
'Drew, Michael G. B.'
'Franconetti, Antonio'
'Frontera, Antonio'
'Chattopadhyay, Shouvik'

_publ_section_title
;
 Analysis of energies of halogen and hydrogen bonding interactions in the
 solid state structures of vanadyl Schiff base complexes
;
_journal_issue 9
_journal_name_full 'RSC Advances'
_journal_page_first 4789
_journal_paper_doi 10.1039/C8RA09947B
_journal_volume 9
_journal_year 2019
_chemical_formula_sum 'C15 H14 Br N2 O3 V'
_chemical_formula_weight 401.12
_space_group_crystal_system monoclinic
_space_group_IT_number 7
_space_group_name_Hall 'P -2yc'
_space_group_name_H-M_alt 'P 1 c 1'
_symmetry_space_group_name_Hall 'P -2yc'
_symmetry_space_group_name_H-M 'P 1 c 1'
_atom_sites_solution_hydrogens geom
_audit_creation_method SHELXL-2016/6
_audit_update_record
;
2018-11-15 deposited with the CCDC.
2019-01-21 downloaded from the CCDC.
;
_cell_angle_alpha 90
_cell_angle_beta 91.740(10)
_cell_angle_gamma 90
_cell_formula_units_Z 2
_cell_length_a 12.7168(14)
_cell_length_b 6.1962(5)
_cell_length_c 9.6410(11)
_cell_measurement_reflns_used 4316
_cell_measurement_temperature 150(2)
_cell_measurement_theta_max 27.50
_cell_measurement_theta_min 3.205
_cell_volume 759.32(14)
_computing_cell_refinement 'Crysalis, Oxford Diffraction'
_computing_data_collection 'Crysalis, Oxford Diffraction'
_computing_data_reduction 'Crysalis, Oxford Diffraction'
_computing_molecular_graphics PLATON(Spek,2004)
_computing_publication_material 'SHELXL-2016/6, PLATON, WINGX (Ferrugia, 2012)'
_computing_structure_refinement 'SHELXL-2016/6 (Sheldrick, 2016)'
_computing_structure_solution 'SHELXS-97 (Sheldrick, 2008)'
_diffrn_ambient_temperature 150(2)
_diffrn_measured_fraction_theta_full 0.999
_diffrn_measured_fraction_theta_max 0.998
_diffrn_measurement_device_type 'Oxford Diffaction X-Calibor System'
_diffrn_measurement_method '321 frames, counting time 10 s.'
_diffrn_radiation_type MoK\a
_diffrn_radiation_wavelength 0.71073
_diffrn_reflns_av_R_equivalents 0.0534
_diffrn_reflns_av_unetI/netI 0.0961
_diffrn_reflns_Laue_measured_fraction_full 0.999
_diffrn_reflns_Laue_measured_fraction_max 0.998
_diffrn_reflns_limit_h_max 15
_diffrn_reflns_limit_h_min -16
_diffrn_reflns_limit_k_max 8
_diffrn_reflns_limit_k_min -5
_diffrn_reflns_limit_l_max 12
_diffrn_reflns_limit_l_min -12
_diffrn_reflns_number 4316
_diffrn_reflns_point_group_measured_fraction_full 0.872
_diffrn_reflns_point_group_measured_fraction_max 0.859
_diffrn_reflns_theta_full 25.242
_diffrn_reflns_theta_max 27.495
_diffrn_reflns_theta_min 3.205
_diffrn_standards_decay_% n/a
_diffrn_standards_interval_count n/a
_diffrn_standards_interval_time n/a
_exptl_absorpt_coefficient_mu 3.297
_exptl_absorpt_correction_T_max 0.590
_exptl_absorpt_correction_T_min 0.558
_exptl_absorpt_correction_type empirical
_exptl_absorpt_process_details 'ABSPACK, Oxford Diffraction Ltd'
_exptl_crystal_colour green
_exptl_crystal_density_diffrn 1.754
_exptl_crystal_description block
_exptl_crystal_F_000 400
_exptl_crystal_size_max 0.18
_exptl_crystal_size_mid 0.16
_exptl_crystal_size_min 0.16
_refine_diff_density_max 1.014
_refine_diff_density_min -0.772
_refine_diff_density_rms 0.134
_refine_ls_abs_structure_details
;
 Flack x determined using 818 quotients [(I+)-(I-)]/[(I+)+(I-)]
 (Parsons, Flack and Wagner, Acta Cryst. B69 (2013) 249-259).
;
_refine_ls_abs_structure_Flack 0.006(17)
_refine_ls_extinction_method none
_refine_ls_goodness_of_fit_ref 1.070
_refine_ls_hydrogen_treatment constr
_refine_ls_matrix_type full
_refine_ls_number_parameters 199
_refine_ls_number_reflns 3490
_refine_ls_number_restraints 2
_refine_ls_restrained_S_all 1.069
_refine_ls_R_factor_all 0.0693
_refine_ls_R_factor_gt 0.0609
_refine_ls_shift/su_max 0.000
_refine_ls_shift/su_mean 0.000
_refine_ls_structure_factor_coef Fsqd
_refine_ls_weighting_details 'w=1/[\s^2^(Fo^2^)+(0.0608P)^2^] where P=(Fo^2^+2Fc^2^)/3'
_refine_ls_weighting_scheme calc
_refine_ls_wR_factor_gt 0.1345
_refine_ls_wR_factor_ref 0.1446
_reflns_Friedel_coverage 0.717
_reflns_Friedel_fraction_full 0.744
_reflns_Friedel_fraction_max 0.719
_reflns_number_gt 2678
_reflns_number_total 3000
_reflns_threshold_expression 'I > 2\s(I)'
_cod_data_source_file c8ra09947b2.cif
_cod_data_source_block 1
_cod_original_cell_volume 759.32(13)
_cod_database_code 7232312
_shelx_shelxl_version_number 2016/6
_shelx_space_group_comment
;
The symmetry employed for this shelxl refinement is uniquely defined
by the following loop, which should always be used as a source of
symmetry information in preference to the above space-group names.
They are only intended as comments.
;

loop_
_space_group_symop_operation_xyz
'x, y, z'
'x, -y, z+1/2'

loop_
_atom_site_label
_atom_site_type_symbol
_atom_site_fract_x
_atom_site_fract_y
_atom_site_fract_z
_atom_site_U_iso_or_equiv
_atom_site_adp_type
_atom_site_occupancy
_atom_site_site_symmetry_order
_atom_site_calc_flag
_atom_site_refinement_flags_posn
_atom_site_refinement_flags_adp
V1 V 0.36740(14) 0.5573(2) 0.09289(18) 0.0176(4) Uani 1 1 d . .
O1 O 0.3959(6) 0.3067(11) 0.0600(8) 0.0272(18) Uani 1 1 d . .
O2 O 0.4306(7) 0.6385(11) 0.2323(8) 0.0246(17) Uani 1 1 d . .
O11 O 0.2299(6) 0.5029(11) 0.1573(8) 0.0266(17) Uani 1 1 d . .
C12 C 0.1605(8) 0.6433(15) 0.2043(12) 0.018(2) Uani 1 1 d . .
C13 C 0.0932(10) 0.5831(16) 0.3080(12) 0.027(3) Uani 1 1 d . .
H13 H 0.098359 0.445706 0.346493 0.033 Uiso 1 1 calc R U
C14 C 0.0187(8) 0.7258(15) 0.3546(10) 0.020(2) Uani 1 1 d . .
H14 H -0.027256 0.681866 0.422365 0.024 Uiso 1 1 calc R U
C15 C 0.0114(8) 0.9315(17) 0.3022(12) 0.023(2) Uani 1 1 d . .
C16 C 0.0751(8) 0.9975(16) 0.1990(11) 0.020(2) Uani 1 1 d . .
H16 H 0.067843 1.135490 0.162077 0.024 Uiso 1 1 calc R U
C17 C 0.1521(9) 0.8561(16) 0.1485(11) 0.023(2) Uani 1 1 d . .
C18 C 0.2160(8) 0.9290(15) 0.0353(11) 0.018(2) Uani 1 1 d . .
H18 H 0.200461 1.061951 -0.005171 0.022 Uiso 1 1 calc R U
N19 N 0.2932(7) 0.8190(12) -0.0121(8) 0.0159(17) Uani 1 1 d . .
C20 C 0.3474(11) 0.9082(17) -0.1314(13) 0.025(3) Uani 1 1 d . .
H20A H 0.328590 1.058670 -0.144690 0.030 Uiso 1 1 calc R U
H20B H 0.327573 0.829340 -0.215094 0.030 Uiso 1 1 calc R U
C21 C 0.4628(10) 0.8872(14) -0.1014(13) 0.021(3) Uani 1 1 d . .
H21A H 0.485180 0.991147 -0.031333 0.025 Uiso 1 1 calc R U
H21B H 0.501367 0.914640 -0.184859 0.025 Uiso 1 1 calc R U
N22 N 0.4840(7) 0.6624(12) -0.0506(9) 0.0168(17) Uani 1 1 d . .
H22 H 0.473830 0.569831 -0.132373 0.020 Uiso 1 1 calc R U
C23 C 0.5896(8) 0.6194(16) 0.0001(10) 0.017(2) Uani 1 1 d . .
C24 C 0.6356(10) 0.4256(18) -0.0284(15) 0.033(3) Uani 1 1 d . .
H24 H 0.598699 0.325523 -0.082829 0.039 Uiso 1 1 calc R U
C25 C 0.7340(11) 0.376(2) 0.0211(15) 0.039(3) Uani 1 1 d . .
H25 H 0.764879 0.245095 -0.002444 0.047 Uiso 1 1 calc R U
C26 C 0.7882(10) 0.521(2) 0.1071(14) 0.039(3) Uani 1 1 d . .
H26 H 0.853779 0.485308 0.145902 0.046 Uiso 1 1 calc R U
C27 C 0.7440(9) 0.717(2) 0.1337(13) 0.034(3) Uani 1 1 d . .
H27 H 0.781294 0.817259 0.187446 0.041 Uiso 1 1 calc R U
C28 C 0.6440(9) 0.768(2) 0.0816(13) 0.032(3) Uani 1 1 d . .
H28 H 0.614023 0.900961 0.101373 0.038 Uiso 1 1 calc R U
Br1 Br -0.08886(8) 1.12472(16) 0.37517(9) 0.0307(3) Uani 1 1 d . .

loop_
_atom_site_aniso_label
_atom_site_aniso_U_11
_atom_site_aniso_U_22
_atom_site_aniso_U_33
_atom_site_aniso_U_23
_atom_site_aniso_U_13
_atom_site_aniso_U_12
V1 0.0210(9) 0.0145(7) 0.0175(8) 0.0010(6) 0.0047(6) 0.0023(6)
O1 0.029(5) 0.020(3) 0.033(5) 0.006(3) 0.018(4) -0.002(3)
O2 0.031(5) 0.022(4) 0.021(4) 0.002(3) 0.009(3) 0.002(3)
O11 0.020(4) 0.021(3) 0.040(5) 0.005(3) 0.012(3) 0.006(3)
C12 0.007(5) 0.019(4) 0.027(6) -0.003(4) -0.002(4) 0.003(4)
C13 0.037(7) 0.015(5) 0.031(7) 0.003(4) 0.005(5) -0.004(4)
C14 0.021(5) 0.025(5) 0.015(5) -0.009(4) 0.003(4) -0.010(4)
C15 0.013(6) 0.034(5) 0.024(6) -0.008(4) 0.007(4) -0.006(4)
C16 0.016(5) 0.020(5) 0.024(6) -0.003(4) -0.007(4) -0.006(4)
C17 0.022(6) 0.028(5) 0.020(6) -0.004(4) 0.006(4) 0.002(4)
C18 0.014(5) 0.019(4) 0.021(5) -0.004(4) 0.004(4) 0.002(4)
N19 0.022(5) 0.015(3) 0.011(4) 0.003(3) -0.004(3) -0.001(3)
C20 0.028(7) 0.026(5) 0.022(6) -0.002(5) 0.007(5) 0.000(5)
C21 0.022(6) 0.009(5) 0.031(7) 0.004(4) 0.008(5) 0.005(4)
N22 0.018(5) 0.018(4) 0.014(4) -0.003(3) 0.006(3) 0.002(3)
C23 0.013(5) 0.029(5) 0.008(5) -0.002(4) 0.002(4) 0.001(4)
C24 0.019(6) 0.032(6) 0.046(8) -0.001(5) -0.014(5) 0.001(5)
C25 0.031(8) 0.038(7) 0.049(9) 0.006(6) -0.001(6) 0.013(5)
C26 0.012(6) 0.061(8) 0.043(8) 0.014(6) -0.004(5) 0.005(5)
C27 0.025(7) 0.055(7) 0.022(6) 0.003(5) -0.004(5) -0.007(5)
C28 0.029(7) 0.039(6) 0.028(7) -0.006(5) 0.000(5) -0.001(5)
Br1 0.0228(6) 0.0292(5) 0.0407(7) -0.0046(5) 0.0119(4) 0.0005(5)

loop_
_atom_type_symbol
_atom_type_description
_atom_type_scat_dispersion_real
_atom_type_scat_dispersion_imag
_atom_type_scat_source
C C 0.0033 0.0016 'International Tables Vol C Tables 4.2.6.8 and 6.1.1.4'
H H 0.0000 0.0000 'International Tables Vol C Tables 4.2.6.8 and 6.1.1.4'
N N 0.0061 0.0033 'International Tables Vol C Tables 4.2.6.8 and 6.1.1.4'
O O 0.0106 0.0060 'International Tables Vol C Tables 4.2.6.8 and 6.1.1.4'
V V 0.3005 0.5294 'International Tables Vol C Tables 4.2.6.8 and 6.1.1.4'
Br Br -0.2901 2.4595 'International Tables Vol C Tables 4.2.6.8 and 6.1.1.4'

loop_
_geom_angle_atom_site_label_1
_geom_angle_atom_site_label_2
_geom_angle_atom_site_label_3
_geom_angle
O1 V1 O2 110.4(4)
O1 V1 O11 96.1(3)
O2 V1 O11 102.8(4)
O1 V1 N19 137.4(4)
O2 V1 N19 111.1(3)
O11 V1 N19 83.8(3)
O1 V1 N22 90.1(3)
O2 V1 N22 96.0(4)
O11 V1 N22 156.6(3)
N19 V1 N22 76.5(3)
C12 O11 V1 128.4(6)
O11 C12 C13 120.0(9)
O11 C12 C17 121.3(10)
C13 C12 C17 118.7(9)
C14 C13 C12 120.4(10)
C14 C13 H13 119.8
C12 C13 H13 119.8
C15 C14 C13 120.9(10)
C15 C14 H14 119.5
C13 C14 H14 119.5
C16 C15 C14 120.7(10)
C16 C15 Br1 120.1(8)
C14 C15 Br1 119.2(8)
C15 C16 C17 120.0(10)
C15 C16 H16 120.0
C17 C16 H16 120.0
C16 C17 C12 119.2(10)
C16 C17 C18 118.4(9)
C12 C17 C18 122.3(9)
N19 C18 C17 123.4(9)
N19 C18 H18 118.3
C17 C18 H18 118.3
C18 N19 C20 117.3(8)
C18 N19 V1 124.6(7)
C20 N19 V1 116.8(7)
N19 C20 C21 107.3(9)
N19 C20 H20A 110.3
C21 C20 H20A 110.3
N19 C20 H20B 110.3
C21 C20 H20B 110.3
H20A C20 H20B 108.5
C20 C21 N22 108.1(8)
C20 C21 H21A 110.1
N22 C21 H21A 110.1
C20 C21 H21B 110.1
N22 C21 H21B 110.1
H21A C21 H21B 108.4
C23 N22 C21 116.1(8)
C23 N22 V1 112.2(6)
C21 N22 V1 111.7(7)
C23 N22 H22 105.3
C21 N22 H22 105.3
V1 N22 H22 105.3
C24 C23 C28 119.3(10)
C24 C23 N22 119.6(9)
C28 C23 N22 121.0(9)
C25 C24 C23 121.6(11)
C25 C24 H24 119.2
C23 C24 H24 119.2
C24 C25 C26 119.6(12)
C24 C25 H25 120.2
C26 C25 H25 120.2
C27 C26 C25 119.2(11)
C27 C26 H26 120.4
C25 C26 H26 120.4
C26 C27 C28 120.8(12)
C26 C27 H27 119.6
C28 C27 H27 119.6
C23 C28 C27 119.4(11)
C23 C28 H28 120.3
C27 C28 H28 120.3

loop_
_geom_bond_atom_site_label_1
_geom_bond_atom_site_label_2
_geom_bond_distance
V1 O1 1.628(7)
V1 O2 1.625(8)
V1 O11 1.904(8)
V1 N19 2.118(8)
V1 N22 2.159(8)
O11 C12 1.328(11)
C12 C13 1.387(16)
C12 C17 1.427(14)
C13 C14 1.381(15)
C13 H13 0.9300
C14 C15 1.373(14)
C14 H14 0.9300
C15 C16 1.365(15)
C15 Br1 1.899(11)
C16 C17 1.412(14)
C16 H16 0.9300
C17 C18 1.452(14)
C18 N19 1.290(12)
C18 H18 0.9300
N19 C20 1.466(15)
C20 C21 1.493(14)
C20 H20A 0.9700
C20 H20B 0.9700
C21 N22 1.499(11)
C21 H21A 0.9700
C21 H21B 0.9700
N22 C23 1.441(13)
N22 H22 0.9800
C23 C24 1.367(14)
C23 C28 1.383(15)
C24 C25 1.362(17)
C24 H24 0.9300
C25 C26 1.394(19)
C25 H25 0.9300
C26 C27 1.364(18)
C26 H26 0.9300
C27 C28 1.390(16)
C27 H27 0.9300
C28 H28 0.9300

loop_
_geom_hbond_atom_site_label_D
_geom_hbond_atom_site_label_H
_geom_hbond_atom_site_label_A
_geom_hbond_distance_DH
_geom_hbond_distance_HA
_geom_hbond_distance_DA
_geom_hbond_angle_DHA
_geom_hbond_site_symmetry_A
N22 H22 O2 0.98 1.90 2.869(11) 167.3 2_564
